data_1504235
loop_
_publ_author_name
'Onodera, Gen'
'Kato, Minoru'
'Kawano, Ryo'
'Kometani, Yuri'
'Takeuchi, Ryo'

_publ_section_title
;
 Highly regio- and stereoselective addition of 1,3-diketones to internal
 alkynes catalyzed by cationic iridium complex.
;
_journal_issue 21
_journal_name_full 'Organic letters'
_journal_page_first 5038
_journal_page_last 5041
_journal_paper_doi 10.1021/ol9020095
_journal_volume 11
_journal_year 2009
_chemical_formula_sum 'C24 H20 O2'
_chemical_formula_weight 340.40
_chemical_name_systematic
;

 ?

;
_space_group_IT_number 33
_symmetry_cell_setting orthorhombic
_symmetry_space_group_name_Hall 'P 2c -2n'
_symmetry_space_group_name_H-M 'P n a 21'
_atom_sites_solution_hydrogens geom
_atom_sites_solution_primary direct
_atom_sites_solution_secondary difmap
_audit_creation_method SHELXL-97
_cell_angle_alpha 90.00
_cell_angle_beta 90.00
_cell_angle_gamma 90.00
_cell_formula_units_Z 4
_cell_length_a 10.3835(13)
_cell_length_b 18.167(2)
_cell_length_c 9.6747(12)
_cell_measurement_reflns_used 5563
_cell_measurement_temperature 90
_cell_measurement_theta_max 28.18
_cell_measurement_theta_min 2.24
_cell_volume 1825.0(4)
_computing_cell_refinement 'Bruker SMART'
_computing_data_collection 'Bruker SMART'
_computing_data_reduction 'Bruker SAINT'
_computing_molecular_graphics 'Bruker SHELXTL'
_computing_publication_material 'Bruker SHELXTL'
_computing_structure_refinement 'SHELXL-97 (Sheldrick, 1997)'
_computing_structure_solution 'SHELXS-97 (Sheldrick, 1990)'
_diffrn_ambient_temperature 90
_diffrn_detector_area_resol_mean 8.333
_diffrn_measured_fraction_theta_full 0.954
_diffrn_measured_fraction_theta_max 0.954
_diffrn_measurement_device_type 'CCD area detector'
_diffrn_measurement_method 'phi and omega scans'
_diffrn_radiation_monochromator graphite
_diffrn_radiation_source 'fine-focus sealed tube'
_diffrn_radiation_type MoK\a
_diffrn_radiation_wavelength 0.71073
_diffrn_reflns_av_R_equivalents 0.0240
_diffrn_reflns_av_sigmaI/netI 0.0251
_diffrn_reflns_limit_h_max 13
_diffrn_reflns_limit_h_min -11
_diffrn_reflns_limit_k_max 23
_diffrn_reflns_limit_k_min -15
_diffrn_reflns_limit_l_max 12
_diffrn_reflns_limit_l_min -12
_diffrn_reflns_number 9783
_diffrn_reflns_theta_full 28.30
_diffrn_reflns_theta_max 28.30
_diffrn_reflns_theta_min 2.24
_exptl_absorpt_coefficient_mu 0.077
_exptl_absorpt_correction_T_max 0.9771
_exptl_absorpt_correction_T_min 0.9623
_exptl_absorpt_correction_type empirical
_exptl_absorpt_process_details
;
SADABS Sheldrick 1996
;
_exptl_crystal_colour white
_exptl_crystal_density_diffrn 1.239
_exptl_crystal_density_method 'not measured'
_exptl_crystal_description block
_exptl_crystal_F_000 720
_exptl_crystal_size_max 0.50
_exptl_crystal_size_mid 0.40
_exptl_crystal_size_min 0.30
_refine_diff_density_max 0.226
_refine_diff_density_min -0.241
_refine_diff_density_rms 0.044
_refine_ls_abs_structure_details 'Flack H D (1983), Acta Cryst. A39, 876-881'
_refine_ls_abs_structure_Flack 1.3(10)
_refine_ls_extinction_method none
_refine_ls_goodness_of_fit_ref 2.737
_refine_ls_hydrogen_treatment constr
_refine_ls_matrix_type full
_refine_ls_number_parameters 236
_refine_ls_number_reflns 4160
_refine_ls_number_restraints 1
_refine_ls_restrained_S_all 2.737
_refine_ls_R_factor_all 0.0439
_refine_ls_R_factor_gt 0.0402
_refine_ls_shift/su_max 0.042
_refine_ls_shift/su_mean 0.005
_refine_ls_structure_factor_coef Fsqd
_refine_ls_weighting_details 'calc w=1/[\s^2^(Fo^2^)+(0.0000P)^2^+0.0000P] where P=(Fo^2^+2Fc^2^)/3'
_refine_ls_weighting_scheme calc
_refine_ls_wR_factor_gt 0.0690
_refine_ls_wR_factor_ref 0.0694
_reflns_number_gt 3889
_reflns_number_total 4160
_reflns_threshold_expression >2sigma(I)
_cod_data_source_file ol9020095_si_001.cif
_cod_data_source_block 3ae
_cod_depositor_comments
;
The following automatic conversions were performed:

'_symmetry_cell_setting' value 'Orthorhombic' changed to
'orthorhombic' according to
/home/saulius/struct/CIF-dictionaries/cif_core.dic dictionary named
'cif_core.dic' version 2.4.2 from 2011-04-26.

Automatic conversion script
Id: cif_fix_values 1715 2011-07-08 13:25:40Z adriana 
;
_cod_original_sg_symbol_H-M Pna2(1)
_cod_database_code 1504235

loop_
_symmetry_equiv_pos_as_xyz
'x, y, z'
'-x, -y, z+1/2'
'x+1/2, -y+1/2, z'
'-x+1/2, y+1/2, z+1/2'

loop_
_atom_site_label
_atom_site_type_symbol
_atom_site_fract_x
_atom_site_fract_y
_atom_site_fract_z
_atom_site_U_iso_or_equiv
_atom_site_adp_type
_atom_site_occupancy
_atom_site_symmetry_multiplicity
_atom_site_calc_flag
_atom_site_refinement_flags
O1 O 0.07588(10) 0.03000(6) 1.08732(12) 0.0266(3) Uani 1 1 d .
O2 O 0.25300(10) 0.14569(5) 0.86716(11) 0.0243(3) Uani 1 1 d .
C6 C -0.28381(15) 0.15925(8) 0.86459(15) 0.0213(3) Uani 1 1 d .
H6 H -0.2621 0.2098 0.8550 0.026 Uiso 1 1 calc R
C17 C 0.28318(15) -0.06182(8) 1.01650(17) 0.0227(4) Uani 1 1 d .
H17 H 0.2695 -0.0526 1.1120 0.027 Uiso 1 1 calc R
C7 C -0.05207(15) 0.13164(8) 0.92065(15) 0.0184(3) Uani 1 1 d .
C4 C -0.44361(16) 0.06398(9) 0.85921(17) 0.0274(4) Uani 1 1 d .
H4 H -0.5308 0.0491 0.8493 0.033 Uiso 1 1 calc R
C19 C 0.15270(16) 0.15098(8) 0.64801(16) 0.0205(3) Uani 1 1 d .
C9 C -0.10498(15) 0.23745(8) 1.08520(18) 0.0245(4) Uani 1 1 d .
H9A H -0.1077 0.2867 1.0440 0.037 Uiso 1 1 calc R
H9B H -0.0716 0.2408 1.1797 0.037 Uiso 1 1 calc R
H9C H -0.1920 0.2166 1.0870 0.037 Uiso 1 1 calc R
C24 C 0.26165(16) 0.18198(8) 0.58804(19) 0.0282(4) Uani 1 1 d .
H24 H 0.3358 0.1915 0.6427 0.034 Uiso 1 1 calc R
C10 C 0.05318(14) 0.08201(8) 0.85910(15) 0.0182(3) Uani 1 1 d .
H10 H 0.0139 0.0520 0.7834 0.022 Uiso 1 1 calc R
C18 C 0.16084(15) 0.12820(8) 0.79737(16) 0.0189(3) Uani 1 1 d .
C12 C 0.20967(15) -0.02474(8) 0.91793(16) 0.0185(3) Uani 1 1 d .
C8 C -0.01837(16) 0.18864(8) 1.00049(16) 0.0213(3) Uani 1 1 d .
H8 H 0.0710 0.1996 1.0042 0.026 Uiso 1 1 calc R
C3 C -0.34864(15) 0.01234(8) 0.88538(17) 0.0262(4) Uani 1 1 d .
H3 H -0.3706 -0.0383 0.8914 0.031 Uiso 1 1 calc R
C15 C 0.39736(16) -0.12486(8) 0.83565(18) 0.0262(4) Uani 1 1 d .
H15 H 0.4621 -0.1587 0.8078 0.031 Uiso 1 1 calc R
C13 C 0.23107(15) -0.03888(8) 0.77759(16) 0.0219(4) Uani 1 1 d .
H13 H 0.1811 -0.0143 0.7096 0.026 Uiso 1 1 calc R
C1 C -0.18740(15) 0.10816(8) 0.89551(14) 0.0180(3) Uani 1 1 d .
C22 C 0.15427(18) 0.18510(9) 0.36887(18) 0.0318(4) Uani 1 1 d .
H22 H 0.1560 0.1953 0.2726 0.038 Uiso 1 1 calc R
C14 C 0.32519(16) -0.08879(8) 0.73754(17) 0.0246(4) Uani 1 1 d .
H14 H 0.3398 -0.0980 0.6422 0.029 Uiso 1 1 calc R
C11 C 0.11064(15) 0.02921(8) 0.96665(16) 0.0201(3) Uani 1 1 d .
C5 C -0.41049(15) 0.13730(9) 0.84768(16) 0.0241(4) Uani 1 1 d .
H5 H -0.4750 0.1729 0.8280 0.029 Uiso 1 1 calc R
C21 C 0.04454(19) 0.15668(8) 0.42789(17) 0.0302(4) Uani 1 1 d .
H21 H -0.0301 0.1487 0.3731 0.036 Uiso 1 1 calc R
C16 C 0.37588(17) -0.11191(9) 0.97576(18) 0.0275(4) Uani 1 1 d .
H16 H 0.4250 -0.1375 1.0433 0.033 Uiso 1 1 calc R
C2 C -0.22189(15) 0.03397(8) 0.90281(16) 0.0212(3) Uani 1 1 d .
H2 H -0.1576 -0.0021 0.9199 0.025 Uiso 1 1 calc R
C20 C 0.04305(16) 0.13963(8) 0.56867(17) 0.0242(4) Uani 1 1 d .
H20 H -0.0328 0.1203 0.6100 0.029 Uiso 1 1 calc R
C23 C 0.26197(18) 0.19899(10) 0.44837(18) 0.0342(4) Uani 1 1 d .
H23 H 0.3363 0.2202 0.4073 0.041 Uiso 1 1 calc R

loop_
_atom_site_aniso_label
_atom_site_aniso_U_11
_atom_site_aniso_U_22
_atom_site_aniso_U_33
_atom_site_aniso_U_23
_atom_site_aniso_U_13
_atom_site_aniso_U_12
O1 0.0279(7) 0.0336(6) 0.0182(5) 0.0031(5) 0.0044(5) 0.0053(5)
O2 0.0210(6) 0.0298(6) 0.0222(6) -0.0013(5) -0.0020(5) -0.0031(4)
C6 0.0253(9) 0.0224(8) 0.0161(8) -0.0016(7) 0.0004(7) 0.0026(6)
C17 0.0240(9) 0.0271(9) 0.0170(8) 0.0007(7) 0.0026(7) 0.0009(7)
C7 0.0211(9) 0.0199(8) 0.0142(7) 0.0028(6) 0.0019(7) 0.0007(6)
C4 0.0179(9) 0.0389(10) 0.0253(9) -0.0060(8) 0.0013(7) -0.0036(7)
C19 0.0217(9) 0.0182(8) 0.0215(8) -0.0003(6) 0.0024(7) 0.0020(6)
C9 0.0297(10) 0.0235(8) 0.0203(8) -0.0041(7) -0.0021(8) 0.0002(7)
C24 0.0220(10) 0.0360(10) 0.0267(9) 0.0029(8) 0.0013(8) 0.0021(7)
C10 0.0171(8) 0.0209(8) 0.0166(7) -0.0015(7) -0.0023(7) 0.0003(6)
C18 0.0188(9) 0.0179(8) 0.0201(8) -0.0020(6) 0.0022(7) 0.0034(6)
C12 0.0181(8) 0.0179(8) 0.0195(7) -0.0003(6) 0.0008(7) -0.0018(6)
C8 0.0222(9) 0.0226(8) 0.0192(8) 0.0017(7) -0.0001(7) 0.0012(6)
C3 0.0261(9) 0.0262(9) 0.0264(9) -0.0021(7) 0.0025(8) -0.0038(7)
C15 0.0232(9) 0.0252(9) 0.0303(10) -0.0023(7) 0.0026(8) 0.0045(7)
C13 0.0225(10) 0.0231(9) 0.0202(9) 0.0009(7) -0.0027(7) 0.0005(6)
C1 0.0203(9) 0.0242(8) 0.0097(7) -0.0004(6) 0.0012(7) 0.0006(6)
C22 0.0426(11) 0.0339(9) 0.0188(8) 0.0073(7) 0.0033(9) 0.0043(8)
C14 0.0278(10) 0.0269(9) 0.0190(8) -0.0050(7) -0.0003(8) 0.0004(7)
C11 0.0197(9) 0.0215(8) 0.0192(8) -0.0010(6) -0.0013(7) -0.0026(6)
C5 0.0217(9) 0.0325(9) 0.0181(8) -0.0046(7) -0.0018(7) 0.0079(7)
C21 0.0407(12) 0.0259(9) 0.0241(9) 0.0044(7) -0.0089(8) -0.0026(8)
C16 0.0272(10) 0.0320(10) 0.0233(9) 0.0050(7) -0.0025(8) 0.0070(7)
C2 0.0212(9) 0.0242(8) 0.0181(8) -0.0008(7) 0.0018(7) 0.0038(6)
C20 0.0249(9) 0.0242(8) 0.0236(9) 0.0039(7) -0.0019(7) -0.0031(7)
C23 0.0305(11) 0.0431(11) 0.0290(10) 0.0107(8) 0.0110(8) 0.0028(8)

loop_
_atom_type_symbol
_atom_type_description
_atom_type_scat_dispersion_real
_atom_type_scat_dispersion_imag
_atom_type_scat_source
C C 0.0033 0.0016 'International Tables Vol C Tables 4.2.6.8 and 6.1.1.4'
H H 0.0000 0.0000 'International Tables Vol C Tables 4.2.6.8 and 6.1.1.4'
O O 0.0106 0.0060 'International Tables Vol C Tables 4.2.6.8 and 6.1.1.4'

loop_
_geom_angle_atom_site_label_1
_geom_angle_atom_site_label_2
_geom_angle_atom_site_label_3
_geom_angle
C5 C6 C1 120.97(14)
C5 C6 H6 119.5
C1 C6 H6 119.5
C16 C17 C12 120.27(15)
C16 C17 H17 119.9
C12 C17 H17 119.9
C8 C7 C1 124.26(14)
C8 C7 C10 119.44(14)
C1 C7 C10 116.09(12)
C5 C4 C3 119.42(15)
C5 C4 H4 120.3
C3 C4 H4 120.3
C20 C19 C24 119.78(15)
C20 C19 C18 122.40(15)
C24 C19 C18 117.79(15)
C8 C9 H9A 109.5
C8 C9 H9B 109.5
H9A C9 H9B 109.5
C8 C9 H9C 109.5
H9A C9 H9C 109.5
H9B C9 H9C 109.5
C23 C24 C19 119.93(16)
C23 C24 H24 120.0
C19 C24 H24 120.0
C18 C10 C7 110.57(12)
C18 C10 C11 108.98(13)
C7 C10 C11 112.34(12)
C18 C10 H10 108.3
C7 C10 H10 108.3
C11 C10 H10 108.3
O2 C18 C19 120.42(14)
O2 C18 C10 120.39(14)
C19 C18 C10 119.18(14)
C17 C12 C13 119.19(14)
C17 C12 C11 118.48(13)
C13 C12 C11 122.33(14)
C7 C8 C9 127.85(15)
C7 C8 H8 116.1
C9 C8 H8 116.1
C4 C3 C2 120.48(15)
C4 C3 H3 119.8
C2 C3 H3 119.8
C14 C15 C16 120.23(15)
C14 C15 H15 119.9
C16 C15 H15 119.9
C14 C13 C12 120.16(14)
C14 C13 H13 119.9
C12 C13 H13 119.9
C2 C1 C6 117.92(14)
C2 C1 C7 120.70(13)
C6 C1 C7 121.38(13)
C23 C22 C21 120.56(16)
C23 C22 H22 119.7
C21 C22 H22 119.7
C15 C14 C13 120.14(15)
C15 C14 H14 119.9
C13 C14 H14 119.9
O1 C11 C12 120.76(14)
O1 C11 C10 121.68(14)
C12 C11 C10 117.55(13)
C4 C5 C6 120.36(14)
C4 C5 H5 119.8
C6 C5 H5 119.8
C22 C21 C20 119.83(17)
C22 C21 H21 120.1
C20 C21 H21 120.1
C17 C16 C15 120.00(15)
C17 C16 H16 120.0
C15 C16 H16 120.0
C3 C2 C1 120.79(14)
C3 C2 H2 119.6
C1 C2 H2 119.6
C19 C20 C21 119.80(16)
C19 C20 H20 120.1
C21 C20 H20 120.1
C22 C23 C24 120.03(17)
C22 C23 H23 120.0
C24 C23 H23 120.0

loop_
_geom_bond_atom_site_label_1
_geom_bond_atom_site_label_2
_geom_bond_distance
O1 C11 1.2220(18)
O2 C18 1.2135(18)
C6 C5 1.384(2)
C6 C1 1.398(2)
C6 H6 0.9500
C17 C16 1.382(2)
C17 C12 1.395(2)
C17 H17 0.9500
C7 C8 1.338(2)
C7 C1 1.489(2)
C7 C10 1.537(2)
C4 C5 1.380(2)
C4 C3 1.384(2)
C4 H4 0.9500
C19 C20 1.389(2)
C19 C24 1.391(2)
C19 C18 1.505(2)
C9 C8 1.506(2)
C9 H9A 0.9800
C9 H9B 0.9800
C9 H9C 0.9800
C24 C23 1.386(2)
C24 H24 0.9500
C10 C18 1.520(2)
C10 C11 1.536(2)
C10 H10 1.0000
C12 C13 1.400(2)
C12 C11 1.497(2)
C8 H8 0.9500
C3 C2 1.384(2)
C3 H3 0.9500
C15 C14 1.375(2)
C15 C16 1.394(2)
C15 H15 0.9500
C13 C14 1.388(2)
C13 H13 0.9500
C1 C2 1.3962(19)
C22 C23 1.380(2)
C22 C21 1.375(2)
C22 H22 0.9500
C14 H14 0.9500
C5 H5 0.9500
C21 C20 1.397(2)
C21 H21 0.9500
C16 H16 0.9500
C2 H2 0.9500
C20 H20 0.9500
C23 H23 0.9500
